data_1551830
loop_
_publ_author_name
'Michael S. Inkpen'
'Stefan Scheerer'
'Michael Linseis'
'Andrew J. P. White'
'Rainer F. Winter'
'Tim Albrecht'
'Nicholas J. Long'

_publ_section_title
;
 Oligomeric ferrocene rings
;
_journal_name_full 'Nature Chemistry'
_journal_page_first 825
_journal_page_last 830
_journal_paper_doi 10.1038/nchem.2553
_journal_volume 8
_journal_year 2016
_chemical_formula_moiety 'C60 H48 Fe6, 2(C6 H6)'
_chemical_formula_sum 'C72 H60 Fe6'
_chemical_formula_weight 1260.30
_space_group_crystal_system monoclinic
_space_group_IT_number 15
_space_group_name_Hall '-C 2yc'
_space_group_name_H-M_alt 'C 1 2/c 1'
_atom_sites_solution_hydrogens geom
_cell_angle_alpha 90
_cell_angle_beta 95.548(3)
_cell_angle_gamma 90
_cell_formula_units_Z 4
_cell_length_a 27.9340(9)
_cell_length_b 7.5162(3)
_cell_length_c 26.0371(7)
_cell_measurement_reflns_used 2699
_cell_measurement_temperature 173
_cell_measurement_theta_max 27.8040
_cell_measurement_theta_min 2.9310
_cell_volume 5441.1(3)
_computing_cell_refinement 'CrysAlisPro, Agilent Technologies'
_computing_data_collection 'CrysAlisPro, Agilent Technologies'
_computing_data_reduction 'CrysAlisPro, Agilent Technologies'
_computing_molecular_graphics 'Bruker SHELXTL'
_computing_publication_material 'CIFTAB-2013 (Sheldrick, 2013)'
_computing_structure_refinement 'SHELXL-2014/7 (Sheldrick, 2014)'
_computing_structure_solution 'SHELXS-2013 (Sheldrick, 2013)'
_diffrn_ambient_temperature 173
_diffrn_detector_area_resol_mean 16.0382
_diffrn_measured_fraction_theta_full 0.987
_diffrn_measured_fraction_theta_max 0.805
_diffrn_measurement_device_type 'Agilent Xcalibur 3 E'
_diffrn_measurement_method 'omega scans'
_diffrn_radiation_type MoK\a
_diffrn_radiation_wavelength 0.71073
_diffrn_reflns_av_R_equivalents 0.0248
_diffrn_reflns_av_unetI/netI 0.0432
_diffrn_reflns_Laue_measured_fraction_full 0.987
_diffrn_reflns_Laue_measured_fraction_max 0.805
_diffrn_reflns_limit_h_max 35
_diffrn_reflns_limit_h_min -35
_diffrn_reflns_limit_k_max 6
_diffrn_reflns_limit_k_min -9
_diffrn_reflns_limit_l_max 18
_diffrn_reflns_limit_l_min -34
_diffrn_reflns_number 9038
_diffrn_reflns_point_group_measured_fraction_full 0.987
_diffrn_reflns_point_group_measured_fraction_max 0.805
_diffrn_reflns_theta_full 25.242
_diffrn_reflns_theta_max 28.293
_diffrn_reflns_theta_min 2.896
_diffrn_source 'Enhance (Mo) X-ray Source'
_exptl_absorpt_coefficient_mu 1.603
_exptl_absorpt_correction_T_max 0.851
_exptl_absorpt_correction_T_min 0.648
_exptl_absorpt_correction_type analytical
_exptl_absorpt_process_details
; 
CrysAlisPro, Agilent Technologies, 
Version 1.171.37.35 (release 13-08-2014 CrysAlis171 .NET) 
(compiled Aug 13 2014,18:06:01) 
Analytical numeric absorption correction using a multifaceted crystal 
model based on expressions derived by R.C. Clark & J.S. Reid. 
(Clark, R. C. & Reid, J. S. (1995). Acta Cryst. A51, 887-897) 
Empirical absorption correction using spherical harmonics, 
implemented in SCALE3 ABSPACK scaling algorithm. 
;
_exptl_crystal_colour 'Dark red'
_exptl_crystal_density_diffrn 1.539
_exptl_crystal_description 'blocky needles'
_exptl_crystal_F_000 2592
_exptl_crystal_size_max 0.58
_exptl_crystal_size_mid 0.15
_exptl_crystal_size_min 0.11
_refine_diff_density_max 0.318
_refine_diff_density_min -0.307
_refine_diff_density_rms 0.067
_refine_ls_extinction_coef .
_refine_ls_extinction_method none
_refine_ls_goodness_of_fit_ref 1.042
_refine_ls_hydrogen_treatment constr
_refine_ls_matrix_type full
_refine_ls_number_parameters 353
_refine_ls_number_reflns 5439
_refine_ls_number_restraints 54
_refine_ls_restrained_S_all 1.038
_refine_ls_R_factor_all 0.0458
_refine_ls_R_factor_gt 0.0325
_refine_ls_shift/su_max 0.002
_refine_ls_shift/su_mean 0.000
_refine_ls_structure_factor_coef Fsqd
_refine_ls_weighting_details 'w=1/[\s^2^(Fo^2^)+(0.0245P)^2^+5.9865P] where P=(Fo^2^+2Fc^2^)/3'
_refine_ls_weighting_scheme calc
_refine_ls_wR_factor_gt 0.0654
_refine_ls_wR_factor_ref 0.0701
_reflns_Friedel_coverage 0.000
_reflns_Friedel_fraction_full .
_reflns_Friedel_fraction_max .
_reflns_number_gt 4488
_reflns_number_total 5439
_reflns_threshold_expression 'I > 2\s(I)'
_cod_data_source_file nchem.2553-s2.cif
_cod_data_source_block cyclo[6]-benzene
_cod_original_cell_volume 5441.0(3)
_cod_original_sg_symbol_H-M 'C 2/c'
_cod_database_code 1551830
_shelx_space_group_comment
; 
The symmetry employed for this shelxl refinement is uniquely defined 
by the following loop, which should always be used as a source of 
symmetry information in preference to the above space-group names. 
They are only intended as comments. 
;

loop_
_space_group_symop_operation_xyz
'x, y, z'
'-x, y, -z+1/2'
'x+1/2, y+1/2, z'
'-x+1/2, y+1/2, -z+1/2'
'-x, -y, -z'
'x, -y, z-1/2'
'-x+1/2, -y+1/2, -z'
'x+1/2, -y+1/2, z-1/2'

loop_
_atom_site_label
_atom_site_type_symbol
_atom_site_fract_x
_atom_site_fract_y
_atom_site_fract_z
_atom_site_U_iso_or_equiv
_atom_site_adp_type
_atom_site_occupancy
_atom_site_site_symmetry_order
_atom_site_calc_flag
_atom_site_refinement_flags_posn
_atom_site_refinement_flags_adp
_atom_site_refinement_flags_occupancy
_atom_site_disorder_assembly
_atom_site_disorder_group
Fe1 Fe 0.31171(2) 0.30061(5) 0.42168(2) 0.01859(9) Uani 1 1 d . . . . .
Fe2 Fe 0.40080(2) 0.62567(4) 0.57332(2) 0.01837(9) Uani 1 1 d . . . . .
Fe3 Fe 0.53566(2) 0.86198(4) 0.65340(2) 0.01753(9) Uani 1 1 d . . . . .
C1 C 0.35746(8) 0.1688(3) 0.37715(9) 0.0215(5) Uani 1 1 d . . . . .
C2 C 0.30884(9) 0.1494(4) 0.35571(10) 0.0306(6) Uani 1 1 d . . . . .
H2A H 0.2962 0.1855 0.3221 0.037 Uiso 1 1 calc R U . . .
C3 C 0.28252(10) 0.0669(4) 0.39318(11) 0.0378(7) Uani 1 1 d . . . . .
H3A H 0.2492 0.0385 0.3890 0.045 Uiso 1 1 calc R U . . .
C4 C 0.31431(10) 0.0344(3) 0.43760(11) 0.0338(7) Uani 1 1 d . . . . .
H4A H 0.3063 -0.0204 0.4685 0.041 Uiso 1 1 calc R U . . .
C5 C 0.36041(9) 0.0978(3) 0.42807(10) 0.0265(6) Uani 1 1 d . . . . .
H5A H 0.3885 0.0937 0.4517 0.032 Uiso 1 1 calc R U . . .
C6 C 0.33639(8) 0.4915(3) 0.47425(9) 0.0192(5) Uani 1 1 d . . . . .
C7 C 0.29046(8) 0.4257(3) 0.48535(9) 0.0210(5) Uani 1 1 d . . . . .
H7A H 0.2835 0.3699 0.5165 0.025 Uiso 1 1 calc R U . . .
C8 C 0.25706(8) 0.4582(3) 0.44172(10) 0.0260(6) Uani 1 1 d . . . . .
H8A H 0.2239 0.4276 0.4386 0.031 Uiso 1 1 calc R U . . .
C9 C 0.28180(9) 0.5442(3) 0.40362(10) 0.0281(6) Uani 1 1 d . . . . .
H9A H 0.2681 0.5815 0.3706 0.034 Uiso 1 1 calc R U . . .
C10 C 0.33081(8) 0.5649(3) 0.42354(9) 0.0228(5) Uani 1 1 d . . . . .
H10A H 0.3555 0.6183 0.4061 0.027 Uiso 1 1 calc R U . . .
C11 C 0.38121(8) 0.4775(3) 0.50826(9) 0.0226(5) Uani 1 1 d . . . . .
C12 C 0.38950(10) 0.3663(3) 0.55245(10) 0.0317(6) Uani 1 1 d . . . . .
H12A H 0.3666 0.2885 0.5652 0.038 Uiso 1 1 calc R U . . .
C13 C 0.43751(11) 0.3909(4) 0.57424(12) 0.0408(8) Uani 1 1 d . . . . .
H13A H 0.4524 0.3318 0.6038 0.049 Uiso 1 1 calc R U . . .
C14 C 0.45909(9) 0.5178(4) 0.54450(11) 0.0409(8) Uani 1 1 d . . . . .
H14A H 0.4912 0.5596 0.5506 0.049 Uiso 1 1 calc R U . . .
C15 C 0.42464(9) 0.5741(4) 0.50334(10) 0.0308(6) Uani 1 1 d . . . . .
H15A H 0.4297 0.6597 0.4776 0.037 Uiso 1 1 calc R U . . .
C16 C 0.42102(8) 0.8492(3) 0.61611(9) 0.0203(5) Uani 1 1 d . . . . .
C17 C 0.40088(8) 0.7197(4) 0.64727(9) 0.0260(6) Uani 1 1 d . . . . .
H17A H 0.4167 0.6682 0.6776 0.031 Uiso 1 1 calc R U . . .
C18 C 0.35344(9) 0.6790(4) 0.62600(10) 0.0314(6) Uani 1 1 d . . . . .
H18A H 0.3322 0.5963 0.6395 0.038 Uiso 1 1 calc R U . . .
C19 C 0.34344(9) 0.7835(4) 0.58118(11) 0.0311(6) Uani 1 1 d . . . . .
H19A H 0.3142 0.7835 0.5592 0.037 Uiso 1 1 calc R U . . .
C20 C 0.38462(9) 0.8887(3) 0.57468(10) 0.0276(6) Uani 1 1 d . . . . .
H20A H 0.3877 0.9713 0.5476 0.033 Uiso 1 1 calc R U . . .
C21 C 0.46686(8) 0.9443(3) 0.62677(9) 0.0195(5) Uani 1 1 d . . . . .
C22 C 0.50084(9) 0.9929(3) 0.59169(10) 0.0244(6) Uani 1 1 d . . . . .
H22A H 0.4997 0.9575 0.5566 0.029 Uiso 1 1 calc R U . . .
C23 C 0.53666(9) 1.1027(3) 0.61793(11) 0.0306(6) Uani 1 1 d . . . . .
H23A H 0.5635 1.1531 0.6035 0.037 Uiso 1 1 calc R U . . .
C24 C 0.52520(9) 1.1238(3) 0.66967(11) 0.0305(6) Uani 1 1 d . . . . .
H24A H 0.5429 1.1913 0.6958 0.037 Uiso 1 1 calc R U . . .
C25 C 0.48269(8) 1.0263(3) 0.67517(10) 0.0237(5) Uani 1 1 d . . . . .
H25A H 0.4671 1.0168 0.7059 0.028 Uiso 1 1 calc R U . . .
C26 C 0.60309(8) 0.7540(3) 0.64909(8) 0.0187(5) Uani 1 1 d . . . . .
C27 C 0.56632(8) 0.6370(3) 0.62699(9) 0.0207(5) Uani 1 1 d . . . . .
H27A H 0.5631 0.5950 0.5924 0.025 Uiso 1 1 calc R U . . .
C28 C 0.53543(8) 0.5943(3) 0.66549(10) 0.0241(6) Uani 1 1 d . . . . .
H28A H 0.5081 0.5186 0.6612 0.029 Uiso 1 1 calc R U . . .
C29 C 0.55268(8) 0.6849(3) 0.71140(9) 0.0256(6) Uani 1 1 d . . . . .
H29A H 0.5388 0.6810 0.7433 0.031 Uiso 1 1 calc R U . . .
C30 C 0.59429(8) 0.7823(3) 0.70141(9) 0.0227(5) Uani 1 1 d . . . . .
H30A H 0.6131 0.8544 0.7256 0.027 Uiso 1 1 calc R U . . .
C31 C 0.3764(2) 0.3121(11) 0.7295(2) 0.0450(17) Uani 0.620(17) 1 d G U P A 1
H31A H 0.4043 0.3821 0.7267 0.054 Uiso 0.620(17) 1 calc R U P A 1
C32 C 0.36080(17) 0.1936(12) 0.69039(16) 0.0418(16) Uani 0.620(17) 1 d G U P A 1
H32A H 0.3781 0.1826 0.6609 0.050 Uiso 0.620(17) 1 calc R U P A 1
C33 C 0.3199(2) 0.0912(7) 0.6945(2) 0.0383(17) Uani 0.620(17) 1 d G U P A 1
H33A H 0.3093 0.0102 0.6678 0.046 Uiso 0.620(17) 1 calc R U P A 1
C34 C 0.29461(14) 0.1072(7) 0.7377(3) 0.0417(16) Uani 0.620(17) 1 d G U P A 1
H34A H 0.2667 0.0373 0.7405 0.050 Uiso 0.620(17) 1 calc R U P A 1
C35 C 0.3102(3) 0.2257(7) 0.7768(2) 0.0461(16) Uani 0.620(17) 1 d G U P A 1
H35A H 0.2929 0.2367 0.8063 0.055 Uiso 0.620(17) 1 calc R U P A 1
C36 C 0.3511(4) 0.3282(6) 0.77265(15) 0.0485(19) Uani 0.620(17) 1 d G U P A 1
H36A H 0.3617 0.4091 0.7994 0.058 Uiso 0.620(17) 1 calc R U P A 1
C31' C 0.3655(4) 0.2437(16) 0.6978(4) 0.040(3) Uiso 0.380(17) 1 d G U P A 2
H31B H 0.3891 0.2594 0.6742 0.048 Uiso 0.380(17) 1 calc R U P A 2
C32' C 0.3318(5) 0.1076(13) 0.6901(3) 0.042(3) Uiso 0.380(17) 1 d G U P A 2
H32B H 0.3325 0.0303 0.6613 0.050 Uiso 0.380(17) 1 calc R U P A 2
C33' C 0.2973(4) 0.0847(13) 0.7245(5) 0.044(3) Uiso 0.380(17) 1 d G U P A 2
H33B H 0.2743 -0.0083 0.7193 0.053 Uiso 0.380(17) 1 calc R U P A 2
C34' C 0.2964(3) 0.1978(16) 0.7667(4) 0.038(3) Uiso 0.380(17) 1 d G U P A 2
H34B H 0.2728 0.1821 0.7902 0.046 Uiso 0.380(17) 1 calc R U P A 2
C35' C 0.3300(5) 0.3339(12) 0.7743(3) 0.042(3) Uiso 0.380(17) 1 d G U P A 2
H35B H 0.3294 0.4112 0.8031 0.050 Uiso 0.380(17) 1 calc R U P A 2
C36' C 0.3645(3) 0.3568(12) 0.7399(5) 0.044(3) Uiso 0.380(17) 1 d G U P A 2
H36B H 0.3875 0.4498 0.7452 0.052 Uiso 0.380(17) 1 calc R U P A 2

loop_
_atom_site_aniso_label
_atom_site_aniso_U_11
_atom_site_aniso_U_22
_atom_site_aniso_U_33
_atom_site_aniso_U_23
_atom_site_aniso_U_13
_atom_site_aniso_U_12
Fe1 0.01645(17) 0.02056(19) 0.01883(17) -0.00379(15) 0.00204(13) -0.00092(14)
Fe2 0.01791(17) 0.01736(18) 0.01902(17) -0.00479(14) -0.00238(13) 0.00511(14)
Fe3 0.01667(17) 0.01632(18) 0.01926(17) -0.00023(14) -0.00001(13) 0.00210(14)
C1 0.0220(12) 0.0206(13) 0.0226(12) -0.0087(11) 0.0051(10) -0.0007(10)
C2 0.0253(13) 0.0396(17) 0.0269(13) -0.0179(13) 0.0033(11) -0.0051(12)
C3 0.0313(15) 0.0345(16) 0.0499(18) -0.0244(14) 0.0166(14) -0.0178(13)
C4 0.0461(17) 0.0190(14) 0.0401(16) -0.0041(12) 0.0236(14) -0.0035(13)
C5 0.0333(14) 0.0192(14) 0.0282(14) 0.0001(11) 0.0091(11) 0.0041(11)
C6 0.0211(12) 0.0162(12) 0.0202(12) -0.0054(10) 0.0018(10) 0.0017(10)
C7 0.0237(13) 0.0199(13) 0.0203(12) -0.0014(10) 0.0065(10) 0.0043(10)
C8 0.0149(12) 0.0276(14) 0.0353(15) -0.0029(12) 0.0017(10) 0.0061(11)
C9 0.0299(14) 0.0275(14) 0.0254(13) 0.0014(12) -0.0044(11) 0.0050(12)
C10 0.0241(13) 0.0201(13) 0.0246(13) -0.0007(11) 0.0044(10) -0.0020(11)
C11 0.0247(13) 0.0213(13) 0.0211(12) -0.0101(11) -0.0014(10) 0.0040(10)
C12 0.0415(16) 0.0147(13) 0.0360(15) -0.0071(12) -0.0110(12) 0.0066(12)
C13 0.0436(17) 0.0298(16) 0.0445(17) -0.0145(14) -0.0182(14) 0.0216(14)
C14 0.0193(13) 0.061(2) 0.0410(17) -0.0376(16) -0.0042(12) 0.0119(14)
C15 0.0252(14) 0.0440(17) 0.0237(13) -0.0177(13) 0.0052(11) -0.0024(12)
C16 0.0214(12) 0.0179(13) 0.0211(12) -0.0085(10) -0.0003(10) 0.0058(10)
C17 0.0248(13) 0.0348(15) 0.0184(12) -0.0072(12) 0.0022(10) -0.0003(12)
C18 0.0238(13) 0.0407(17) 0.0311(14) -0.0127(13) 0.0093(11) -0.0049(12)
C19 0.0169(12) 0.0300(15) 0.0444(16) -0.0174(13) -0.0069(11) 0.0110(11)
C20 0.0321(14) 0.0169(13) 0.0317(14) -0.0041(11) -0.0069(11) 0.0093(11)
C21 0.0214(12) 0.0150(12) 0.0213(12) -0.0013(10) -0.0016(9) 0.0072(10)
C22 0.0270(13) 0.0200(13) 0.0256(13) 0.0078(11) -0.0006(10) 0.0059(11)
C23 0.0254(13) 0.0181(13) 0.0477(17) 0.0112(12) 0.0007(12) 0.0002(11)
C24 0.0280(14) 0.0178(13) 0.0435(16) -0.0076(12) -0.0079(12) 0.0040(11)
C25 0.0218(13) 0.0208(13) 0.0275(13) -0.0072(11) -0.0021(10) 0.0073(10)
C26 0.0165(11) 0.0198(13) 0.0193(12) -0.0023(10) -0.0002(9) 0.0059(10)
C27 0.0205(12) 0.0167(12) 0.0242(12) -0.0031(10) -0.0016(10) 0.0040(10)
C28 0.0177(12) 0.0173(13) 0.0370(15) 0.0073(11) 0.0012(11) 0.0025(10)
C29 0.0216(13) 0.0327(15) 0.0226(13) 0.0089(11) 0.0023(10) 0.0063(11)
C30 0.0188(12) 0.0294(14) 0.0192(12) -0.0003(11) -0.0014(9) 0.0052(11)
C31 0.050(4) 0.038(3) 0.046(4) 0.001(3) 0.000(3) -0.007(3)
C32 0.049(4) 0.050(4) 0.027(3) -0.001(3) 0.002(2) 0.005(3)
C33 0.028(3) 0.050(4) 0.034(3) -0.020(3) -0.008(3) 0.002(3)
C34 0.044(3) 0.036(3) 0.046(4) -0.011(3) 0.006(3) -0.002(2)
C35 0.065(4) 0.041(4) 0.034(3) -0.008(3) 0.013(3) -0.007(3)
C36 0.071(6) 0.035(3) 0.037(3) -0.009(2) -0.005(3) -0.007(3)

loop_
_atom_type_symbol
_atom_type_description
_atom_type_scat_dispersion_real
_atom_type_scat_dispersion_imag
_atom_type_scat_source
C C 0.0033 0.0016 'International Tables Vol C Tables 4.2.6.8 and 6.1.1.4'
H H 0.0000 0.0000 'International Tables Vol C Tables 4.2.6.8 and 6.1.1.4'
Fe Fe 0.3463 0.8444 'International Tables Vol C Tables 4.2.6.8 and 6.1.1.4'

loop_
_geom_angle_atom_site_label_1
_geom_angle_atom_site_label_2
_geom_angle_atom_site_label_3
_geom_angle
_geom_angle_site_symmetry_1
_geom_angle_site_symmetry_3
C5 Fe1 C8 157.39(10) . .
C5 Fe1 C7 121.44(10) . .
C8 Fe1 C7 40.70(9) . .
C5 Fe1 C4 40.63(10) . .
C8 Fe1 C4 121.97(10) . .
C7 Fe1 C4 107.06(10) . .
C5 Fe1 C3 68.10(11) . .
C8 Fe1 C3 108.02(11) . .
C7 Fe1 C3 123.54(10) . .
C4 Fe1 C3 40.34(11) . .
C5 Fe1 C9 160.24(10) . .
C8 Fe1 C9 40.61(10) . .
C7 Fe1 C9 68.34(10) . .
C4 Fe1 C9 158.06(11) . .
C3 Fe1 C9 123.01(12) . .
C5 Fe1 C2 68.07(11) . .
C8 Fe1 C2 124.43(10) . .
C7 Fe1 C2 160.37(10) . .
C4 Fe1 C2 68.02(11) . .
C3 Fe1 C2 40.52(10) . .
C9 Fe1 C2 108.69(11) . .
C5 Fe1 C6 106.82(10) . .
C8 Fe1 C6 68.61(9) . .
C7 Fe1 C6 40.84(9) . .
C4 Fe1 C6 123.05(11) . .
C3 Fe1 C6 159.59(11) . .
C9 Fe1 C6 68.41(10) . .
C2 Fe1 C6 157.86(10) . .
C5 Fe1 C10 123.42(10) . .
C8 Fe1 C10 68.40(10) . .
C7 Fe1 C10 68.37(10) . .
C4 Fe1 C10 159.58(11) . .
C3 Fe1 C10 158.69(11) . .
C9 Fe1 C10 40.63(9) . .
C2 Fe1 C10 122.90(10) . .
C6 Fe1 C10 40.57(9) . .
C5 Fe1 C1 40.64(9) . .
C8 Fe1 C1 160.66(10) . .
C7 Fe1 C1 157.28(9) . .
C4 Fe1 C1 68.37(10) . .
C3 Fe1 C1 68.29(10) . .
C9 Fe1 C1 124.21(10) . .
C2 Fe1 C1 40.52(9) . .
C6 Fe1 C1 121.61(9) . .
C10 Fe1 C1 107.72(9) . .
C19 Fe2 C14 161.09(13) . .
C19 Fe2 C20 41.03(10) . .
C14 Fe2 C20 125.78(13) . .
C19 Fe2 C18 40.75(11) . .
C14 Fe2 C18 157.82(12) . .
C20 Fe2 C18 68.65(11) . .
C19 Fe2 C15 122.26(11) . .
C14 Fe2 C15 41.30(11) . .
C20 Fe2 C15 107.09(12) . .
C18 Fe2 C15 158.49(10) . .
C19 Fe2 C13 155.46(13) . .
C14 Fe2 C13 40.30(12) . .
C20 Fe2 C13 162.79(12) . .
C18 Fe2 C13 121.41(13) . .
C15 Fe2 C13 68.80(12) . .
C19 Fe2 C12 118.98(11) . .
C14 Fe2 C12 68.17(12) . .
C20 Fe2 C12 155.05(10) . .
C18 Fe2 C12 105.89(12) . .
C15 Fe2 C12 68.61(12) . .
C13 Fe2 C12 40.64(10) . .
C19 Fe2 C17 68.36(10) . .
C14 Fe2 C17 123.88(10) . .
C20 Fe2 C17 68.15(11) . .
C18 Fe2 C17 40.65(9) . .
C15 Fe2 C17 159.18(10) . .
C13 Fe2 C17 109.40(11) . .
C12 Fe2 C17 124.43(11) . .
C19 Fe2 C11 104.54(10) . .
C14 Fe2 C11 68.76(10) . .
C20 Fe2 C11 119.99(10) . .
C18 Fe2 C11 121.54(10) . .
C15 Fe2 C11 40.90(10) . .
C13 Fe2 C11 68.58(10) . .
C12 Fe2 C11 40.65(10) . .
C17 Fe2 C11 159.38(10) . .
C19 Fe2 C16 69.24(10) . .
C14 Fe2 C16 109.74(10) . .
C20 Fe2 C16 41.19(9) . .
C18 Fe2 C16 68.76(10) . .
C15 Fe2 C16 122.80(10) . .
C13 Fe2 C16 125.91(10) . .
C12 Fe2 C16 161.56(10) . .
C17 Fe2 C16 40.30(10) . .
C11 Fe2 C16 157.27(10) . .
C23 Fe3 C29 155.10(11) . .
C23 Fe3 C28 161.79(11) . .
C29 Fe3 C28 40.79(10) . .
C23 Fe3 C24 40.91(11) . .
C29 Fe3 C24 120.33(11) . .
C28 Fe3 C24 156.68(11) . .
C23 Fe3 C27 123.96(11) . .
C29 Fe3 C27 68.47(10) . .
C28 Fe3 C27 40.76(9) . .
C24 Fe3 C27 160.19(10) . .
C23 Fe3 C22 40.73(10) . .
C29 Fe3 C22 162.92(10) . .
C28 Fe3 C22 125.99(10) . .
C24 Fe3 C22 68.46(10) . .
C27 Fe3 C22 108.43(10) . .
C23 Fe3 C25 68.35(10) . .
C29 Fe3 C25 108.20(10) . .
C28 Fe3 C25 122.67(10) . .
C24 Fe3 C25 40.47(10) . .
C27 Fe3 C25 158.27(10) . .
C22 Fe3 C25 68.07(10) . .
C23 Fe3 C30 119.44(10) . .
C29 Fe3 C30 40.64(9) . .
C28 Fe3 C30 68.38(10) . .
C24 Fe3 C30 106.08(10) . .
C27 Fe3 C30 68.14(9) . .
C22 Fe3 C30 155.37(10) . .
C25 Fe3 C30 124.25(9) . .
C23 Fe3 C26 105.82(10) . .
C29 Fe3 C26 68.53(9) . .
C28 Fe3 C26 68.68(9) . .
C24 Fe3 C26 122.71(10) . .
C27 Fe3 C26 40.73(9) . .
C22 Fe3 C26 120.86(9) . .
C25 Fe3 C26 159.93(9) . .
C30 Fe3 C26 40.47(8) . .
C23 Fe3 C21 68.61(10) . .
C29 Fe3 C21 125.88(10) . .
C28 Fe3 C21 109.27(10) . .
C24 Fe3 C21 68.58(10) . .
C27 Fe3 C21 122.64(9) . .
C22 Fe3 C21 40.51(9) . .
C25 Fe3 C21 40.70(9) . .
C30 Fe3 C21 161.90(9) . .
C26 Fe3 C21 156.98(9) . .
C5 C1 C2 107.1(2) . .
C5 C1 C26 127.0(2) . 5_666
C2 C1 C26 125.9(2) . 5_666
C5 C1 Fe1 68.87(13) . .
C2 C1 Fe1 69.51(13) . .
C26 C1 Fe1 127.21(17) 5_666 .
C3 C2 C1 108.2(2) . .
C3 C2 Fe1 69.40(15) . .
C1 C2 Fe1 69.96(13) . .
C4 C3 C2 108.2(2) . .
C4 C3 Fe1 69.75(15) . .
C2 C3 Fe1 70.08(15) . .
C3 C4 C5 108.0(2) . .
C3 C4 Fe1 69.91(16) . .
C5 C4 Fe1 69.52(15) . .
C4 C5 C1 108.5(2) . .
C4 C5 Fe1 69.85(15) . .
C1 C5 Fe1 70.48(14) . .
C10 C6 C7 107.5(2) . .
C10 C6 C11 126.7(2) . .
C7 C6 C11 125.7(2) . .
C10 C6 Fe1 69.75(13) . .
C7 C6 Fe1 69.12(13) . .
C11 C6 Fe1 124.34(16) . .
C8 C7 C6 108.2(2) . .
C8 C7 Fe1 69.51(13) . .
C6 C7 Fe1 70.04(13) . .
C9 C8 C7 108.1(2) . .
C9 C8 Fe1 70.02(14) . .
C7 C8 Fe1 69.80(13) . .
C8 C9 C10 108.1(2) . .
C8 C9 Fe1 69.37(14) . .
C10 C9 Fe1 70.00(14) . .
C9 C10 C6 108.0(2) . .
C9 C10 Fe1 69.37(14) . .
C6 C10 Fe1 69.69(14) . .
C12 C11 C15 107.3(2) . .
C12 C11 C6 126.4(2) . .
C15 C11 C6 126.3(2) . .
C12 C11 Fe2 69.05(14) . .
C15 C11 Fe2 68.81(13) . .
C6 C11 Fe2 127.05(16) . .
C13 C12 C11 108.7(3) . .
C13 C12 Fe2 69.66(15) . .
C11 C12 Fe2 70.30(14) . .
C14 C13 C12 108.0(3) . .
C14 C13 Fe2 69.36(16) . .
C12 C13 Fe2 69.69(14) . .
C13 C14 C15 108.7(2) . .
C13 C14 Fe2 70.34(15) . .
C15 C14 Fe2 69.72(14) . .
C11 C15 C14 107.3(3) . .
C11 C15 Fe2 70.30(14) . .
C14 C15 Fe2 68.98(14) . .
C17 C16 C20 106.2(2) . .
C17 C16 C21 127.8(2) . .
C20 C16 C21 125.5(2) . .
C17 C16 Fe2 69.34(14) . .
C20 C16 Fe2 68.10(13) . .
C21 C16 Fe2 133.33(16) . .
C16 C17 C18 109.4(2) . .
C16 C17 Fe2 70.35(13) . .
C18 C17 Fe2 69.10(14) . .
C19 C18 C17 107.8(2) . .
C19 C18 Fe2 69.03(14) . .
C17 C18 Fe2 70.25(14) . .
C18 C19 C20 108.1(2) . .
C18 C19 Fe2 70.22(14) . .
C20 C19 Fe2 69.83(13) . .
C19 C20 C16 108.5(2) . .
C19 C20 Fe2 69.14(14) . .
C16 C20 Fe2 70.71(13) . .
C22 C21 C25 106.6(2) . .
C22 C21 C16 128.7(2) . .
C25 C21 C16 124.4(2) . .
C22 C21 Fe3 68.78(13) . .
C25 C21 Fe3 68.74(13) . .
C16 C21 Fe3 132.87(17) . .
C23 C22 C21 108.8(2) . .
C23 C22 Fe3 69.07(14) . .
C21 C22 Fe3 70.72(13) . .
C22 C23 C24 107.9(2) . .
C22 C23 Fe3 70.20(14) . .
C24 C23 Fe3 69.81(15) . .
C25 C24 C23 107.8(2) . .
C25 C24 Fe3 70.12(14) . .
C23 C24 Fe3 69.28(14) . .
C24 C25 C21 108.9(2) . .
C24 C25 Fe3 69.41(14) . .
C21 C25 Fe3 70.56(13) . .
C30 C26 C27 107.0(2) . .
C30 C26 C1 126.3(2) . 5_666
C27 C26 C1 126.6(2) . 5_666
C30 C26 Fe3 69.28(12) . .
C27 C26 Fe3 68.89(13) . .
C1 C26 Fe3 126.76(17) 5_666 .
C28 C27 C26 108.4(2) . .
C28 C27 Fe3 69.32(13) . .
C26 C27 Fe3 70.37(13) . .
C29 C28 C27 107.8(2) . .
C29 C28 Fe3 69.53(14) . .
C27 C28 Fe3 69.92(13) . .
C28 C29 C30 108.1(2) . .
C28 C29 Fe3 69.67(13) . .
C30 C29 Fe3 70.31(14) . .
C29 C30 C26 108.6(2) . .
C29 C30 Fe3 69.05(13) . .
C26 C30 Fe3 70.26(13) . .
C32 C31 C36 120.0 . .
C33 C32 C31 120.0 . .
C32 C33 C34 120.0 . .
C33 C34 C35 120.0 . .
C34 C35 C36 120.0 . .
C35 C36 C31 120.0 . .
C32' C31' C36' 120.0 . .
C33' C32' C31' 120.0 . .
C34' C33' C32' 120.0 . .
C33' C34' C35' 120.0 . .
C36' C35' C34' 120.0 . .
C35' C36' C31' 120.0 . .

loop_
_geom_bond_atom_site_label_1
_geom_bond_atom_site_label_2
_geom_bond_distance
_geom_bond_site_symmetry_2
Fe1 C5 2.039(2) .
Fe1 C8 2.039(2) .
Fe1 C7 2.043(2) .
Fe1 C4 2.044(3) .
Fe1 C3 2.046(3) .
Fe1 C9 2.048(3) .
Fe1 C2 2.055(2) .
Fe1 C6 2.056(2) .
Fe1 C10 2.056(2) .
Fe1 C1 2.061(2) .
Fe2 C19 2.020(2) .
Fe2 C14 2.027(3) .
Fe2 C20 2.029(2) .
Fe2 C18 2.036(2) .
Fe2 C15 2.037(2) .
Fe2 C13 2.040(3) .
Fe2 C12 2.040(3) .
Fe2 C17 2.051(2) .
Fe2 C11 2.056(2) .
Fe2 C16 2.064(2) .
Fe3 C23 2.033(3) .
Fe3 C29 2.035(2) .
Fe3 C28 2.036(2) .
Fe3 C24 2.040(3) .
Fe3 C27 2.044(2) .
Fe3 C22 2.048(2) .
Fe3 C25 2.049(2) .
Fe3 C30 2.051(2) .
Fe3 C26 2.064(2) .
Fe3 C21 2.073(2) .
C1 C5 1.424(3) .
C1 C2 1.425(3) .
C1 C26 1.471(3) 5_666
C2 C3 1.420(4) .
C3 C4 1.410(4) .
C4 C5 1.417(3) .
C6 C10 1.425(3) .
C6 C7 1.430(3) .
C6 C11 1.466(3) .
C7 C8 1.420(3) .
C8 C9 1.418(3) .
C9 C10 1.425(3) .
C11 C12 1.423(4) .
C11 C15 1.430(3) .
C12 C13 1.417(4) .
C13 C14 1.401(4) .
C14 C15 1.433(4) .
C16 C17 1.418(3) .
C16 C20 1.440(3) .
C16 C21 1.470(3) .
C17 C18 1.419(3) .
C18 C19 1.412(4) .
C19 C20 1.419(4) .
C21 C22 1.427(3) .
C21 C25 1.434(3) .
C22 C23 1.420(4) .
C23 C24 1.423(4) .
C24 C25 1.414(3) .
C26 C30 1.423(3) .
C26 C27 1.430(3) .
C26 C1 1.471(3) 5_666
C27 C28 1.421(3) .
C28 C29 1.419(3) .
C29 C30 1.419(3) .
C31 C32 1.3900 .
C31 C36 1.3900 .
C32 C33 1.3900 .
C33 C34 1.3900 .
C34 C35 1.3900 .
C35 C36 1.3900 .
C31' C32' 1.3900 .
C31' C36' 1.3900 .
C32' C33' 1.3900 .
C33' C34' 1.3900 .
C34' C35' 1.3900 .
C35' C36' 1.3900 .
